data_7204559
loop_
_publ_author_name
'Suksangpanya, Unchulee'
'Blake, Alexander J.'
'Hubberstey, Peter'
'Parker, David J.'
'Teat, Simon J.'
'Wilson, Claire'

_publ_section_title
;
 Complementarity of anion-mediated hydrogen-bonding and alkyl
 substitution in the construction of two-dimensional rhombic (4,4)
 grids by bis(N-alkylamidino-O-alkylurea)copper(ii) nitrates and
 tetrafluoroborates
;
_journal_issue 4
_journal_name_full CrystEngComm
_journal_page_first 23
_journal_paper_doi 10.1039/b210627b
_journal_volume 5
_journal_year 2003
_chemical_formula_moiety 'C12 H28 N8 Cu O2 2+, 2(N O3 -)'
_chemical_formula_sum 'C12 H28 Cu N10 O8'
_chemical_formula_weight 503.98
_chemical_name_systematic
; 
? 
;
_space_group_IT_number 14
_symmetry_cell_setting monoclinic
_symmetry_space_group_name_Hall '-P 2yn'
_symmetry_space_group_name_H-M 'P 1 21/n 1'
_atom_sites_solution_hydrogens 'placed geometrically, except for H on N-atoms located by deltaF'
_atom_sites_solution_primary direct
_atom_sites_solution_secondary 'difference Fourier'
_audit_creation_method SHELXL-97
_cell_angle_alpha 90.00
_cell_angle_beta 101.746(4)
_cell_angle_gamma 90.00
_cell_formula_units_Z 2
_cell_length_a 5.383(1)
_cell_length_b 15.581(3)
_cell_length_c 12.685(2)
_cell_measurement_reflns_used 3439
_cell_measurement_temperature 150(2)
_cell_measurement_theta_max 28.36
_cell_measurement_theta_min 3.00
_cell_volume 1041.6(3)
_computing_cell_refinement 'Bruker SAINT version 6.02a (Bruker, 2000)'
_computing_data_collection 'Bruker SMART version 5.624 (Bruker, 2001)'
_computing_data_reduction 'Bruker SAINT; Bruker SHELXTL (Bruker, 1997)'
_computing_molecular_graphics 'CAMERON (Watkin et al., 1996)'
_computing_publication_material 'SHELXL-97; PLATON (Spek, 2001)'
_computing_structure_refinement 'SHELXL-97 (Sheldrick, 1997)'
_computing_structure_solution 'SHELXS-97 (Sheldrick, 1990)'
_diffrn_ambient_temperature 150(2)
_diffrn_measured_fraction_theta_full 0.989
_diffrn_measured_fraction_theta_max 0.981
_diffrn_measurement_device_type 'Bruker SMART1000 CCD area detector'
_diffrn_measurement_method omega
_diffrn_radiation_monochromator graphite
_diffrn_radiation_source 'fine-focus sealed tube'
_diffrn_radiation_wavelength 0.69420
_diffrn_reflns_av_R_equivalents 0.0413
_diffrn_reflns_av_sigmaI/netI 0.0576
_diffrn_reflns_limit_h_max 7
_diffrn_reflns_limit_h_min -6
_diffrn_reflns_limit_k_max 16
_diffrn_reflns_limit_k_min -21
_diffrn_reflns_limit_l_max 17
_diffrn_reflns_limit_l_min -17
_diffrn_reflns_number 6875
_diffrn_reflns_theta_full 27.50
_diffrn_reflns_theta_max 27.98
_diffrn_reflns_theta_min 2.55
_diffrn_standards_decay_% 0
_exptl_absorpt_coefficient_mu 1.112
_exptl_absorpt_correction_T_max 0.983
_exptl_absorpt_correction_T_min 0.925
_exptl_absorpt_correction_type multi-scan
_exptl_crystal_colour Purple
_exptl_crystal_density_diffrn 1.607
_exptl_crystal_density_method 'not measured'
_exptl_crystal_description Column
_exptl_crystal_F_000 526
_exptl_crystal_size_max 0.07
_exptl_crystal_size_mid 0.02
_exptl_crystal_size_min 0.015
_refine_diff_density_max 1.091
_refine_diff_density_min -0.565
_refine_diff_density_rms 0.115
_refine_ls_extinction_method none
_refine_ls_goodness_of_fit_ref 1.064
_refine_ls_hydrogen_treatment 'riding on parent atom, except for H on N-atoms refined with restriats'
_refine_ls_matrix_type full
_refine_ls_number_parameters 157
_refine_ls_number_reflns 2644
_refine_ls_number_restraints 8
_refine_ls_restrained_S_all 1.079
_refine_ls_R_factor_all 0.1057
_refine_ls_R_factor_gt 0.0729
_refine_ls_shift/su_max 0.000
_refine_ls_shift/su_mean 0.000
_refine_ls_structure_factor_coef Fsqd
_refine_ls_weighting_details 'calc w=1/[\s^2^(Fo^2^)+(0.1064P)^2^+1.6585P] where P=(Fo^2^+2Fc^2^)/3'
_refine_ls_weighting_scheme calc
_refine_ls_wR_factor_gt 0.1831
_refine_ls_wR_factor_ref 0.1977
_reflns_number_gt 1851
_reflns_number_total 2647
_reflns_threshold_expression >2sigma(I)
_cod_data_source_file b210627b.txt
_cod_data_source_block CUETNN
_cod_depositor_comments
;
The following automatic conversions were performed:
'_symmetry_cell_setting' value 'Monoclinic' changed to 'monoclinic'
according to '/home/saulius/struct/CIF-dictionaries/cif_core.dic'
dictionary named 'cif_core.dic' version 2.4.1 from
2010-06-29.

'_exptl_absorpt_correction_type' value 'Multi-scan' changed
to 'multi-scan' according to
'/home/saulius/struct/CIF-dictionaries/cif_core.dic' dictionary named
'cif_core.dic' version 2.4.1 from 2010-06-29.

Automatic conversion script
Id: cif_fix_enum 1527 2010-12-29 10:47:43Z saulius 
;
_cod_original_sg_symbol_H-M P2(1)/n
_cod_database_code 7204559

loop_
_symmetry_equiv_pos_as_xyz
'x, y, z'
'-x+1/2, y+1/2, -z+1/2'
'-x, -y, -z'
'x-1/2, -y-1/2, z-1/2'

loop_
_atom_site_label
_atom_site_type_symbol
_atom_site_fract_x
_atom_site_fract_y
_atom_site_fract_z
_atom_site_U_iso_or_equiv
_atom_site_adp_type
_atom_site_occupancy
_atom_site_symmetry_multiplicity
_atom_site_calc_flag
_atom_site_refinement_flags
_atom_site_disorder_assembly
_atom_site_disorder_group
Cu Cu 0.0000 0.5000 0.5000 0.0252(3) Uani 1 2 d S . .
N101 N 0.3267(7) 0.5066(2) 0.5992(3) 0.0297(8) Uani 1 1 d D . .
H101 H 0.370(10) 0.553(2) 0.638(4) 0.036 Uiso 1 1 d D . .
C102 C 0.4928(9) 0.4462(3) 0.6295(4) 0.0276(9) Uani 1 1 d . . .
N103 N 0.4564(8) 0.3629(2) 0.5949(3) 0.0334(9) Uani 1 1 d D . .
H103 H 0.562(8) 0.324(3) 0.626(4) 0.040 Uiso 1 1 d D . .
C104 C 0.2444(10) 0.3309(3) 0.5278(4) 0.0369(12) Uani 1 1 d . . .
N105 N 0.0563(8) 0.3771(2) 0.4822(3) 0.0335(10) Uani 1 1 d D . .
H105 H -0.058(8) 0.350(3) 0.434(3) 0.040 Uiso 1 1 d D . .
N121 N 0.7187(8) 0.4583(2) 0.6958(4) 0.0365(10) Uani 1 1 d D A .
H121 H 0.835(8) 0.419(3) 0.718(4) 0.044 Uiso 1 1 d D . .
C122 C 0.7862(12) 0.5398(3) 0.7503(5) 0.0502(15) Uani 1 1 d D . .
C123 C 1.0280(13) 0.5364(6) 0.8306(7) 0.049(2) Uani 0.70 1 d PD A 1
C124 C 0.746(4) 0.5324(16) 0.8625(11) 0.060(5) Uiso 0.30 1 d PD A 2
O141 O 0.2734(8) 0.2471(2) 0.5187(3) 0.0568(13) Uani 1 1 d . B .
C142 C 0.0763(15) 0.2001(4) 0.4452(6) 0.074(2) Uani 1 1 d D . .
C143 C 0.112(3) 0.1063(6) 0.4586(11) 0.058(3) Uiso 0.50 1 d PD B 1
C144 C -0.113(3) 0.1651(10) 0.5002(11) 0.065(4) Uiso 0.50 1 d PD B 2
N N -0.5076(9) 0.2507(3) 0.2632(4) 0.0454(12) Uani 1 1 d . . .
O1 O -0.4108(9) 0.1792(3) 0.2603(5) 0.0771(17) Uani 1 1 d . . .
O2 O -0.3824(9) 0.3095(2) 0.3159(4) 0.0692(15) Uani 1 1 d . . .
O3 O -0.7238(9) 0.2623(3) 0.2162(5) 0.0808(18) Uani 1 1 d . . .

loop_
_atom_site_aniso_label
_atom_site_aniso_U_11
_atom_site_aniso_U_22
_atom_site_aniso_U_33
_atom_site_aniso_U_23
_atom_site_aniso_U_13
_atom_site_aniso_U_12
Cu 0.0274(4) 0.0176(3) 0.0251(4) 0.0022(3) -0.0073(3) -0.0007(3)
N101 0.0318(19) 0.0191(16) 0.0327(18) 0.0001(16) -0.0064(15) -0.0021(15)
C102 0.028(2) 0.026(2) 0.025(2) 0.0032(16) -0.0044(17) -0.0021(17)
N103 0.035(2) 0.0199(17) 0.035(2) 0.0035(15) -0.0159(17) 0.0046(15)
C104 0.042(3) 0.018(2) 0.040(3) 0.0025(18) -0.015(2) -0.0023(18)
N105 0.035(2) 0.0199(17) 0.036(2) 0.0001(15) -0.0136(17) -0.0020(14)
N121 0.034(2) 0.0229(19) 0.041(2) 0.0017(17) -0.0201(18) 0.0001(16)
C122 0.066(4) 0.030(3) 0.041(3) -0.009(2) -0.020(3) -0.012(3)
C123 0.027(4) 0.051(5) 0.061(5) -0.010(4) -0.012(4) -0.005(3)
O141 0.067(3) 0.0171(16) 0.066(3) -0.0023(16) -0.036(2) 0.0011(16)
C142 0.093(5) 0.027(3) 0.076(4) -0.005(3) -0.043(4) -0.015(3)
N 0.049(3) 0.025(2) 0.051(3) -0.0042(19) -0.017(2) -0.0023(18)
O1 0.057(3) 0.035(2) 0.118(4) -0.025(2) -0.033(3) 0.0005(19)
O2 0.067(3) 0.0276(19) 0.087(3) -0.016(2) -0.045(2) 0.0025(18)
O3 0.063(3) 0.032(2) 0.117(4) -0.020(2) -0.053(3) 0.0038(19)

loop_
_atom_type_symbol
_atom_type_description
_atom_type_scat_dispersion_real
_atom_type_scat_dispersion_imag
_atom_type_scat_source
C C 0.0033 0.0016 'International Tables Vol C Tables 4.2.6.8 and 6.1.1.4'
H H 0.0000 0.0000 'International Tables Vol C Tables 4.2.6.8 and 6.1.1.4'
N N 0.0061 0.0033 'International Tables Vol C Tables 4.2.6.8 and 6.1.1.4'
O O 0.0106 0.0060 'International Tables Vol C Tables 4.2.6.8 and 6.1.1.4'
Cu Cu 0.3201 1.2651 'International Tables Vol C Tables 4.2.6.8 and 6.1.1.4'

loop_
_geom_angle_atom_site_label_1
_geom_angle_atom_site_label_2
_geom_angle_atom_site_label_3
_geom_angle
_geom_angle_site_symmetry_1
_geom_angle_site_symmetry_3
_geom_angle_publ_flag
N101 Cu N101 180.000(1) . 3_566 ?
N101 Cu N105 90.84(15) . 3_566 ?
N101 Cu N105 89.16(15) 3_566 3_566 ?
N101 Cu N105 89.16(15) . . y
N101 Cu N105 90.84(15) 3_566 . ?
N105 Cu N105 180.000(1) 3_566 . ?
C102 N101 Cu 129.0(3) . . ?
C102 N101 H101 110(4) . . ?
Cu N101 H101 120(4) . . ?
N101 C102 N121 124.3(4) . . ?
N101 C102 N103 123.0(4) . . ?
N121 C102 N103 112.7(4) . . ?
C104 N103 C102 126.1(4) . . ?
C104 N103 H103 114(4) . . ?
C102 N103 H103 119(4) . . ?
N105 C104 O141 127.7(4) . . ?
N105 C104 N103 123.9(4) . . ?
O141 C104 N103 108.3(4) . . ?
C104 N105 Cu 128.6(3) . . ?
C104 N105 H105 115(4) . . ?
Cu N105 H105 117(4) . . ?
C102 N121 C122 121.8(4) . . ?
C102 N121 H121 127(4) . . ?
C122 N121 H121 111(4) . . ?
N121 C122 C123 113.3(5) . . ?
N121 C122 C124 108.4(11) . . ?
C123 C122 C124 67.6(10) . . ?
C104 O141 C142 117.8(4) . . ?
C144 C142 O141 111.8(8) . . ?
C144 C142 C143 70.1(9) . . ?
O141 C142 C143 111.2(7) . . ?
O3 N O1 119.4(4) . . ?
O3 N O2 121.0(5) . . ?
O1 N O2 119.6(5) . . ?

loop_
_geom_bond_atom_site_label_1
_geom_bond_atom_site_label_2
_geom_bond_distance
_geom_bond_site_symmetry_2
_geom_bond_publ_flag
Cu N101 1.946(4) . y
Cu N101 1.946(4) 3_566 ?
Cu N105 1.958(4) 3_566 ?
Cu N105 1.958(4) . y
N101 C102 1.301(6) . ?
N101 H101 0.878(10) . ?
C102 N121 1.343(6) . ?
C102 N103 1.372(6) . ?
N103 C104 1.371(6) . ?
N103 H103 0.874(10) . ?
C104 N105 1.281(6) . ?
C104 O141 1.324(5) . ?
N105 H105 0.879(10) . ?
N121 C122 1.456(6) . ?
N121 H121 0.878(10) . ?
C122 C123 1.481(7) . ?
C122 C124 1.488(10) . ?
O141 C142 1.458(6) . ?
C142 C144 1.456(9) . ?
C142 C143 1.480(9) . ?
N O3 1.208(6) . ?
N O1 1.233(6) . ?
N O2 1.247(5) . ?
